data_1556435
loop_
_publ_author_name
'Yang, X.'
'Lunsford, A.'
'Darensbourg, M.Y.'

_publ_section_title
;
 Connecting Main-Group Metals (Al, Ga, In) and Tungsten(0) Carbonyls via
 the N2S2 Metallo-Ligand Strategy
;
_journal_name_full Inorganics
_journal_page_first 115
_journal_paper_doi 10.3390/inorganics7090115
_journal_volume 7
_journal_year 2019
_chemical_formula_moiety 'C9 H18 Cl In N2 S2'
_chemical_formula_sum 'C9 H18 Cl In N2 S2'
_chemical_formula_weight 368.64
_space_group_crystal_system monoclinic
_space_group_IT_number 14
_space_group_name_Hall '-P 2ybc'
_space_group_name_H-M_alt 'P 1 21/c 1'
_atom_sites_solution_hydrogens geom
_cell_angle_alpha 90
_cell_angle_beta 114.1070(10)
_cell_angle_gamma 90
_cell_formula_units_Z 4
_cell_length_a 12.7424(6)
_cell_length_b 7.3373(3)
_cell_length_c 15.3561(7)
_cell_measurement_reflns_used 17129
_cell_measurement_temperature 143(2)
_cell_measurement_theta_max 72.366
_cell_measurement_theta_min 3.153
_cell_volume 1310.50(10)
_computing_molecular_graphics 'Olex2 (Dolomanov et al., 2009)'
_computing_publication_material 'Olex2 (Dolomanov et al., 2009)'
_computing_structure_refinement 'ShelXL (Sheldrick, 2015)'
_computing_structure_solution 'SHELXT 2014/4 (Sheldrick, 2014)'
_diffrn_ambient_temperature 143.19
_diffrn_detector 'Bruker APEX2 area detector'
_diffrn_detector_area_resol_mean 7.9
_diffrn_detector_type 'CCD area detector'
_diffrn_measured_fraction_theta_full 0.992
_diffrn_measured_fraction_theta_max 0.992
_diffrn_measurement_device 'three-circle diffractometer'
_diffrn_measurement_device_type 'Bruker APEX-II CCD'
_diffrn_measurement_method '\w and \f scans'
_diffrn_radiation_monochromator 'mirror optics'
_diffrn_radiation_probe x-ray
_diffrn_radiation_type CuK\a
_diffrn_radiation_wavelength 1.54178
_diffrn_reflns_av_R_equivalents 0.0540
_diffrn_reflns_av_unetI/netI 0.0333
_diffrn_reflns_Laue_measured_fraction_full 0.992
_diffrn_reflns_Laue_measured_fraction_max 0.992
_diffrn_reflns_limit_h_max 15
_diffrn_reflns_limit_h_min -15
_diffrn_reflns_limit_k_max 9
_diffrn_reflns_limit_k_min -9
_diffrn_reflns_limit_l_max 18
_diffrn_reflns_limit_l_min -18
_diffrn_reflns_number 18017
_diffrn_reflns_point_group_measured_fraction_full 0.992
_diffrn_reflns_point_group_measured_fraction_max 0.992
_diffrn_reflns_theta_full 67.679
_diffrn_reflns_theta_max 72.423
_diffrn_reflns_theta_min 3.800
_diffrn_source 'microfocus sealed X-ray tube'
_diffrn_source_type 'Incoatec I\ms'
_exptl_absorpt_coefficient_mu 19.030
_exptl_absorpt_correction_T_max 0.7536
_exptl_absorpt_correction_T_min 0.3769
_exptl_absorpt_correction_type none
_exptl_crystal_colour 'clear whiteish colourless'
_exptl_crystal_colour_lustre clear
_exptl_crystal_colour_modifier whiteish
_exptl_crystal_colour_primary colourless
_exptl_crystal_density_diffrn 1.868
_exptl_crystal_description needle
_exptl_crystal_F_000 736
_exptl_crystal_recrystallization_method 'MeOH/Et2O diffusion'
_exptl_crystal_size_max 0.2
_exptl_crystal_size_mid 0.1
_exptl_crystal_size_min 0.1
_refine_diff_density_max 0.571
_refine_diff_density_min -1.423
_refine_diff_density_rms 0.190
_refine_ls_extinction_coef 0.00359(18)
_refine_ls_extinction_expression Fc^*^=kFc[1+0.001xFc^2^\l^3^/sin(2\q)]^-1/4^
_refine_ls_extinction_method 'SHELXL-2018/3 (Sheldrick 2018)'
_refine_ls_goodness_of_fit_ref 1.198
_refine_ls_hydrogen_treatment constr
_refine_ls_matrix_type full
_refine_ls_number_parameters 137
_refine_ls_number_reflns 2567
_refine_ls_number_restraints 0
_refine_ls_restrained_S_all 1.198
_refine_ls_R_factor_all 0.0277
_refine_ls_R_factor_gt 0.0275
_refine_ls_shift/su_max 0.001
_refine_ls_shift/su_mean 0.000
_refine_ls_structure_factor_coef Fsqd
_refine_ls_weighting_details 'w=1/[\s^2^(Fo^2^)+(0.0353P)^2^+1.6650P] where P=(Fo^2^+2Fc^2^)/3'
_refine_ls_weighting_scheme calc
_refine_ls_wR_factor_gt 0.0716
_refine_ls_wR_factor_ref 0.0720
_reflns_Friedel_coverage 0.000
_reflns_Friedel_fraction_full .
_reflns_Friedel_fraction_max .
_reflns_number_gt 2556
_reflns_number_total 2567
_reflns_threshold_expression 'I > 2\s(I)'
_cod_data_source_file InClN2S2.cif
_cod_data_source_block alet_0m_a
_cod_depositor_comments
;

2022-06-21
Z value and formula fixed to values more according to usual
chemical conventions.                 miguel
;
_cod_original_formula_sum 'C3 H6 Cl0.33 In0.33 N0.67 S0.67'
_cod_original_formula_weight 122.88
_cod_original_formula_moiety '0.33(C9 H18 Cl In N2 S2)'
_cod_original_formula_units_Z 12
_cod_database_code 1556435
_shelx_space_group_comment
;
The symmetry employed for this shelxl refinement is uniquely defined
by the following loop, which should always be used as a source of
symmetry information in preference to the above space-group names.
They are only intended as comments.
;
_olex2_refinement_description
;
1. Fixed Uiso
 At 1.2 times of:
  All C(H,H) groups
2.a Secondary CH2 refined with riding coordinates:
 C1(H1A,H1B), C2(H2A,H2B), C3(H3A,H3B), C4(H4A,H4B), C5(H5A,H5B), C6(H6A,H6B),
 C7(H7A,H7B), C8(H8A,H8B), C9(H9A,H9B)
;
_olex2_submission_special_instructions 'No special instructions were received'

loop_
_space_group_symop_operation_xyz
'x, y, z'
'-x, y+1/2, -z+1/2'
'-x, -y, -z'
'x, -y-1/2, z-1/2'

loop_
_atom_site_label
_atom_site_type_symbol
_atom_site_fract_x
_atom_site_fract_y
_atom_site_fract_z
_atom_site_U_iso_or_equiv
_atom_site_adp_type
_atom_site_occupancy
_atom_site_site_symmetry_order
_atom_site_calc_flag
_atom_site_refinement_flags_posn
_atom_site_refinement_flags_adp
_atom_site_refinement_flags_occupancy
_atom_site_disorder_assembly
_atom_site_disorder_group
In1 In 0.73049(2) 0.62481(2) 0.53925(2) 0.00822(11) Uani 1 1 d . . . . .
Cl1 Cl 0.90164(5) 0.75226(9) 0.52857(5) 0.01889(17) Uani 1 1 d . . . . .
S1 S 0.72592(7) 0.72940(10) 0.68853(5) 0.02170(18) Uani 1 1 d . . . . .
S2 S 0.56585(6) 0.73111(10) 0.39922(5) 0.01801(17) Uani 1 1 d . . . . .
N1 N 0.8225(2) 0.3729(3) 0.63241(17) 0.0124(5) Uani 1 1 d . . . . .
N2 N 0.7137(2) 0.3706(3) 0.44450(17) 0.0104(5) Uani 1 1 d . . . . .
C1 C 0.7364(2) 0.2395(4) 0.63639(19) 0.0153(6) Uani 1 1 d . . . . .
H1A H 0.675839 0.306034 0.648175 0.018 Uiso 1 1 calc R . . . .
H1B H 0.774669 0.155615 0.690695 0.018 Uiso 1 1 calc R . . . .
C2 C 0.6806(3) 0.1285(3) 0.5455(2) 0.0165(6) Uani 1 1 d . . . . .
H2A H 0.738909 0.044653 0.540754 0.020 Uiso 1 1 calc R . . . .
H2B H 0.618954 0.052895 0.550526 0.020 Uiso 1 1 calc R . . . .
C3 C 0.6296(2) 0.2391(4) 0.4545(2) 0.0155(5) Uani 1 1 d . . . . .
H3A H 0.602475 0.155196 0.399139 0.019 Uiso 1 1 calc R . . . .
H3B H 0.562128 0.307344 0.453569 0.019 Uiso 1 1 calc R . . . .
C4 C 0.8296(2) 0.2897(4) 0.4760(2) 0.0156(6) Uani 1 1 d . . . . .
H4A H 0.874616 0.358913 0.447694 0.019 Uiso 1 1 calc R . . . .
H4B H 0.822699 0.162458 0.452910 0.019 Uiso 1 1 calc R . . . .
C5 C 0.8943(2) 0.2919(4) 0.5868(2) 0.0171(6) Uani 1 1 d . . . . .
H5A H 0.915428 0.165748 0.610285 0.021 Uiso 1 1 calc R . . . .
H5B H 0.966143 0.363245 0.605158 0.021 Uiso 1 1 calc R . . . .
C6 C 0.8913(3) 0.4479(4) 0.72824(19) 0.0206(6) Uani 1 1 d . . . . .
H6A H 0.950518 0.531214 0.724663 0.025 Uiso 1 1 calc R . . . .
H6B H 0.931195 0.347034 0.772120 0.025 Uiso 1 1 calc R . . . .
C7 C 0.8166(3) 0.5508(4) 0.76774(19) 0.0223(6) Uani 1 1 d . . . . .
H7A H 0.867091 0.607439 0.829152 0.027 Uiso 1 1 calc R . . . .
H7B H 0.766377 0.462316 0.781054 0.027 Uiso 1 1 calc R . . . .
C8 C 0.6709(2) 0.4397(4) 0.34549(18) 0.0164(6) Uani 1 1 d . . . . .
H8A H 0.658028 0.335429 0.301364 0.020 Uiso 1 1 calc R . . . .
H8B H 0.730159 0.519059 0.339096 0.020 Uiso 1 1 calc R . . . .
C9 C 0.5592(2) 0.5470(4) 0.31683(19) 0.0172(6) Uani 1 1 d . . . . .
H9A H 0.496970 0.461908 0.312530 0.021 Uiso 1 1 calc R . . . .
H9B H 0.538942 0.599487 0.252593 0.021 Uiso 1 1 calc R . . . .

loop_
_atom_site_aniso_label
_atom_site_aniso_U_11
_atom_site_aniso_U_22
_atom_site_aniso_U_33
_atom_site_aniso_U_23
_atom_site_aniso_U_13
_atom_site_aniso_U_12
In1 0.00572(14) 0.01270(15) 0.00482(14) -0.00009(5) 0.00069(9) 0.00046(5)
Cl1 0.0095(3) 0.0266(4) 0.0203(3) 0.0019(3) 0.0058(2) -0.0045(2)
S1 0.0342(4) 0.0224(4) 0.0117(3) -0.0023(3) 0.0126(3) 0.0034(3)
S2 0.0112(3) 0.0216(4) 0.0134(3) 0.0002(2) -0.0029(3) 0.0069(2)
N1 0.0073(11) 0.0186(13) 0.0071(11) 0.0016(8) -0.0014(9) 0.0005(8)
N2 0.0053(11) 0.0180(13) 0.0066(11) 0.0001(8) 0.0011(9) 0.0017(8)
C1 0.0151(13) 0.0182(14) 0.0109(13) 0.0022(10) 0.0036(10) -0.0017(11)
C2 0.0187(15) 0.0133(14) 0.0148(15) 0.0013(9) 0.0040(12) -0.0022(10)
C3 0.0117(13) 0.0194(14) 0.0133(13) -0.0019(10) 0.0032(10) -0.0035(10)
C4 0.0090(12) 0.0242(15) 0.0136(13) 0.0017(11) 0.0047(10) 0.0055(11)
C5 0.0085(12) 0.0228(15) 0.0156(13) 0.0030(11) 0.0003(10) 0.0040(11)
C6 0.0159(13) 0.0298(17) 0.0070(12) 0.0011(11) -0.0045(10) -0.0019(12)
C7 0.0281(16) 0.0272(16) 0.0066(12) -0.0028(11) 0.0022(11) -0.0062(13)
C8 0.0167(13) 0.0258(15) 0.0051(12) 0.0000(11) 0.0030(10) 0.0025(12)
C9 0.0161(13) 0.0219(15) 0.0068(12) -0.0009(10) -0.0021(10) 0.0010(11)

loop_
_atom_type_symbol
_atom_type_description
_atom_type_scat_dispersion_real
_atom_type_scat_dispersion_imag
_atom_type_scat_source
C C 0.0181 0.0091 'International Tables Vol C Tables 4.2.6.8 and 6.1.1.4'
H H 0.0000 0.0000 'International Tables Vol C Tables 4.2.6.8 and 6.1.1.4'
Cl Cl 0.3639 0.7018 'International Tables Vol C Tables 4.2.6.8 and 6.1.1.4'
In In 0.0822 5.0449 'International Tables Vol C Tables 4.2.6.8 and 6.1.1.4'
N N 0.0311 0.0180 'International Tables Vol C Tables 4.2.6.8 and 6.1.1.4'
S S 0.3331 0.5567 'International Tables Vol C Tables 4.2.6.8 and 6.1.1.4'

loop_
_geom_angle_atom_site_label_1
_geom_angle_atom_site_label_2
_geom_angle_atom_site_label_3
_geom_angle
_geom_angle_site_symmetry_1
_geom_angle_site_symmetry_3
Cl1 In1 S1 107.92(3) . .
S2 In1 Cl1 106.79(2) . .
S2 In1 S1 112.68(3) . .
N1 In1 Cl1 96.07(6) . .
N1 In1 S1 82.65(6) . .
N1 In1 S2 145.89(6) . .
N2 In1 Cl1 97.00(6) . .
N2 In1 S1 144.10(6) . .
N2 In1 S2 83.02(6) . .
N2 In1 N1 69.09(8) . .
C7 S1 In1 98.48(10) . .
C9 S2 In1 98.85(9) . .
C1 N1 In1 110.55(17) . .
C5 N1 In1 106.23(16) . .
C5 N1 C1 111.3(2) . .
C6 N1 In1 105.10(17) . .
C6 N1 C1 110.6(2) . .
C6 N1 C5 112.9(2) . .
C3 N2 In1 109.91(17) . .
C4 N2 In1 107.07(17) . .
C4 N2 C3 111.7(2) . .
C4 N2 C8 112.0(2) . .
C8 N2 In1 105.66(16) . .
C8 N2 C3 110.3(2) . .
N1 C1 H1A 109.0 . .
N1 C1 H1B 109.0 . .
N1 C1 C2 113.0(2) . .
H1A C1 H1B 107.8 . .
C2 C1 H1A 109.0 . .
C2 C1 H1B 109.0 . .
C1 C2 H2A 108.5 . .
C1 C2 H2B 108.5 . .
H2A C2 H2B 107.5 . .
C3 C2 C1 115.1(2) . .
C3 C2 H2A 108.5 . .
C3 C2 H2B 108.5 . .
N2 C3 C2 112.6(2) . .
N2 C3 H3A 109.1 . .
N2 C3 H3B 109.1 . .
C2 C3 H3A 109.1 . .
C2 C3 H3B 109.1 . .
H3A C3 H3B 107.8 . .
N2 C4 H4A 109.3 . .
N2 C4 H4B 109.3 . .
N2 C4 C5 111.5(2) . .
H4A C4 H4B 108.0 . .
C5 C4 H4A 109.3 . .
C5 C4 H4B 109.3 . .
N1 C5 C4 111.4(2) . .
N1 C5 H5A 109.3 . .
N1 C5 H5B 109.3 . .
C4 C5 H5A 109.3 . .
C4 C5 H5B 109.3 . .
H5A C5 H5B 108.0 . .
N1 C6 H6A 109.3 . .
N1 C6 H6B 109.3 . .
N1 C6 C7 111.6(2) . .
H6A C6 H6B 108.0 . .
C7 C6 H6A 109.3 . .
C7 C6 H6B 109.3 . .
S1 C7 H7A 108.6 . .
S1 C7 H7B 108.6 . .
C6 C7 S1 114.6(2) . .
C6 C7 H7A 108.6 . .
C6 C7 H7B 108.6 . .
H7A C7 H7B 107.6 . .
N2 C8 H8A 109.1 . .
N2 C8 H8B 109.1 . .
N2 C8 C9 112.5(2) . .
H8A C8 H8B 107.8 . .
C9 C8 H8A 109.1 . .
C9 C8 H8B 109.1 . .
S2 C9 H9A 108.7 . .
S2 C9 H9B 108.7 . .
C8 C9 S2 114.05(19) . .
C8 C9 H9A 108.7 . .
C8 C9 H9B 108.7 . .
H9A C9 H9B 107.6 . .

loop_
_geom_bond_atom_site_label_1
_geom_bond_atom_site_label_2
_geom_bond_distance
_geom_bond_site_symmetry_2
In1 Cl1 2.4392(6) .
In1 S1 2.4406(7) .
In1 S2 2.4389(6) .
In1 N1 2.338(2) .
In1 N2 2.321(2) .
S1 C7 1.840(3) .
S2 C9 1.829(3) .
N1 C1 1.490(4) .
N1 C5 1.485(4) .
N1 C6 1.478(3) .
N2 C3 1.496(4) .
N2 C4 1.477(4) .
N2 C8 1.479(3) .
C1 H1A 0.9900 .
C1 H1B 0.9900 .
C1 C2 1.519(4) .
C2 H2A 0.9900 .
C2 H2B 0.9900 .
C2 C3 1.514(4) .
C3 H3A 0.9900 .
C3 H3B 0.9900 .
C4 H4A 0.9900 .
C4 H4B 0.9900 .
C4 C5 1.559(4) .
C5 H5A 0.9900 .
C5 H5B 0.9900 .
C6 H6A 0.9900 .
C6 H6B 0.9900 .
C6 C7 1.522(5) .
C7 H7A 0.9900 .
C7 H7B 0.9900 .
C8 H8A 0.9900 .
C8 H8B 0.9900 .
C8 C9 1.525(4) .
C9 H9A 0.9900 .
C9 H9B 0.9900 .

loop_
_geom_torsion_atom_site_label_1
_geom_torsion_atom_site_label_2
_geom_torsion_atom_site_label_3
_geom_torsion_atom_site_label_4
_geom_torsion
_geom_torsion_site_symmetry_1
_geom_torsion_site_symmetry_2
_geom_torsion_site_symmetry_3
_geom_torsion_site_symmetry_4
In1 S1 C7 C6 18.9(2) . . . .
In1 S2 C9 C8 -20.1(2) . . . .
In1 N1 C1 C2 76.2(2) . . . .
In1 N1 C5 C4 -41.3(3) . . . .
In1 N1 C6 C7 57.4(3) . . . .
In1 N2 C3 C2 -78.4(2) . . . .
In1 N2 C4 C5 40.9(3) . . . .
In1 N2 C8 C9 -55.7(3) . . . .
N1 C1 C2 C3 -52.3(3) . . . .
N1 C6 C7 S1 -53.4(3) . . . .
N2 C4 C5 N1 0.6(3) . . . .
N2 C8 C9 S2 53.1(3) . . . .
C1 N1 C5 C4 79.1(3) . . . .
C1 N1 C6 C7 -61.9(3) . . . .
C1 C2 C3 N2 53.2(3) . . . .
C3 N2 C4 C5 -79.5(3) . . . .
C3 N2 C8 C9 63.0(3) . . . .
C4 N2 C3 C2 40.3(3) . . . .
C4 N2 C8 C9 -172.0(2) . . . .
C5 N1 C1 C2 -41.5(3) . . . .
C5 N1 C6 C7 172.8(2) . . . .
C6 N1 C1 C2 -167.8(2) . . . .
C6 N1 C5 C4 -156.0(2) . . . .
C8 N2 C3 C2 165.5(2) . . . .
C8 N2 C4 C5 156.3(2) . . . .
